data_2215928
loop_
_publ_author_name
'Joseph M. Ellsworth'
'Smith, Mark D.'
'Loye, Hans-Conrad zur'

_publ_section_title
;
 Poly[(nitrato-\k<i>O</i>)tris(\m~3~-1<i>H</i>-1,2,4-triazolato)dizinc(II)]:
 a three-dimensional coordination polymer
;
_journal_coeditor_code HB2547
_journal_issue 11
_journal_name_full 'Acta Crystallographica Section E'
_journal_page_first m2744
_journal_page_last m2744
_journal_paper_doi 10.1107/S1600536807049574
_journal_volume 63
_journal_year 2007
_chemical_formula_iupac '[Zn2 (C2 H2 N3)3 (N O3)]'
_chemical_formula_moiety 'C6 H6 N10 O3 Zn2'
_chemical_formula_sum 'C6 H6 N10 O3 Zn2'
_chemical_formula_weight 396.95
_chemical_name_systematic
;
Poly[(nitrato-\kO)tris(\m~3~-1<i>H</i>-1,2,4-triazolato)dizinc(II)]
;
_space_group_IT_number 62
_symmetry_cell_setting orthorhombic
_symmetry_space_group_name_Hall '-P 2ac 2n'
_symmetry_space_group_name_H-M 'P n m a'
_atom_sites_solution_hydrogens geom
_atom_sites_solution_primary direct
_atom_sites_solution_secondary difmap
_cell_angle_alpha 90.00
_cell_angle_beta 90.00
_cell_angle_gamma 90.00
_cell_formula_units_Z 4
_cell_length_a 7.6001(4)
_cell_length_b 9.9758(5)
_cell_length_c 17.5108(8)
_cell_measurement_reflns_used 5133
_cell_measurement_temperature 150.0(10)
_cell_measurement_theta_max 28.31
_cell_measurement_theta_min 2.35
_cell_volume 1327.62(11)
_computing_cell_refinement 'SAINT-Plus (Bruker, 2001)'
_computing_data_collection 'SMART (Bruker, 2001)'
_computing_data_reduction 'SAINT-Plus (Bruker, 2001)'
_computing_molecular_graphics various
_computing_publication_material 'SHELXTL (Bruker, 2000)'
_computing_structure_refinement 'SHELXL97 (Sheldrick, 1997)'
_computing_structure_solution 'SHELXS97 (Sheldrick, 1990)'
_diffrn_ambient_temperature 150.0(10)
_diffrn_measured_fraction_theta_full 0.999
_diffrn_measured_fraction_theta_max 0.999
_diffrn_measurement_device_type 'Bruker SMART APEX CCD'
_diffrn_measurement_method \w
_diffrn_radiation_monochromator graphite
_diffrn_radiation_source 'fine-focus sealed tube'
_diffrn_radiation_type MoK\a
_diffrn_radiation_wavelength 0.71073
_diffrn_reflns_av_R_equivalents 0.0372
_diffrn_reflns_av_sigmaI/netI 0.0233
_diffrn_reflns_limit_h_max 10
_diffrn_reflns_limit_h_min -10
_diffrn_reflns_limit_k_max 13
_diffrn_reflns_limit_k_min -13
_diffrn_reflns_limit_l_max 23
_diffrn_reflns_limit_l_min -22
_diffrn_reflns_number 12217
_diffrn_reflns_theta_full 28.31
_diffrn_reflns_theta_max 28.31
_diffrn_reflns_theta_min 2.33
_exptl_absorpt_coefficient_mu 3.641
_exptl_absorpt_correction_T_max 1.000
_exptl_absorpt_correction_T_min 0.808
_exptl_absorpt_correction_type multi-scan
_exptl_absorpt_process_details '(SADABS; Bruker, 2001)'
_exptl_crystal_colour colorless
_exptl_crystal_density_diffrn 1.986
_exptl_crystal_density_method 'not measured'
_exptl_crystal_description block
_exptl_crystal_F_000 784
_exptl_crystal_size_max 0.36
_exptl_crystal_size_mid 0.28
_exptl_crystal_size_min 0.22
_refine_diff_density_max 0.838
_refine_diff_density_min -0.518
_refine_ls_extinction_method none
_refine_ls_goodness_of_fit_ref 1.078
_refine_ls_hydrogen_treatment constr
_refine_ls_matrix_type full
_refine_ls_number_parameters 130
_refine_ls_number_reflns 1752
_refine_ls_number_restraints 3
_refine_ls_restrained_S_all 1.079
_refine_ls_R_factor_all 0.0268
_refine_ls_R_factor_gt 0.0245
_refine_ls_shift/su_max 0.001
_refine_ls_shift/su_mean 0.000
_refine_ls_structure_factor_coef Fsqd
_refine_ls_weighting_details 'calc w=1/[\s^2^(Fo^2^)+(0.0321P)^2^+0.8204P] where P=(Fo^2^+2Fc^2^)/3'
_refine_ls_weighting_scheme calc
_refine_ls_wR_factor_gt 0.0609
_refine_ls_wR_factor_ref 0.0620
_reflns_number_gt 1627
_reflns_number_total 1752
_reflns_threshold_expression I>2\s(I)
_cod_data_source_file hb2547.cif
_cod_data_source_block I
_cod_depositor_comments
;
The following automatic conversions were performed:
'_symmetry_cell_setting' value 'Orthorhombic' changed to 'orthorhombic'
according to '/home/saulius/struct/CIF-dictionaries/cif_core.dic'
dictionary named 'cif_core.dic' version 2.4.1 from 2010-06-29.

Automatic conversion script
Id: cif_fix_enum 1527 2010-12-29 10:47:43Z saulius 

The following automatic conversions were performed:

'_symmetry_cell_setting' value 'Orthorhombic' changed to
'orthorhombic' according to
/home/saulius/struct/CIF-dictionaries/cif_core.dic dictionary named
'cif_core.dic' version 2.4.1 from 2010-06-29.

Automatic conversion script
Id: cif_fix_values 1715 2011-07-08 13:25:40Z adriana 
;
_cod_database_code 2215928
_cod_database_fobs_code 2215928

loop_
_symmetry_equiv_pos_as_xyz
'x, y, z'
'-x+1/2, -y, z+1/2'
'-x, y+1/2, -z'
'x+1/2, -y+1/2, -z+1/2'
'-x, -y, -z'
'x-1/2, y, -z-1/2'
'x, -y-1/2, z'
'-x-1/2, y-1/2, z-1/2'

loop_
_atom_site_type_symbol
_atom_site_label
_atom_site_fract_x
_atom_site_fract_y
_atom_site_fract_z
_atom_site_U_iso_or_equiv
_atom_site_adp_type
_atom_site_calc_flag
_atom_site_refinement_flags
_atom_site_occupancy
_atom_site_disorder_group
Zn Zn1 0.65025(4) 0.7500 0.580742(16) 0.01318(10) Uani d S 1 .
Zn Zn2 0.51023(3) 0.7500 0.237037(17) 0.01112(9) Uani d S 1 .
C C1 0.5883(3) 0.7500 0.41412(15) 0.0190(6) Uani d S 1 .
H H1 0.4647 0.7500 0.4223 0.023 Uiso calc SR 1 .
C C2 0.8619(3) 0.7500 0.43286(16) 0.0187(5) Uani d S 1 .
H H2 0.9738 0.7500 0.4571 0.022 Uiso calc SR 1 .
C C3 0.5824(2) 0.51411(19) 0.67750(11) 0.0180(4) Uani d . 1 .
H H3 0.4628 0.5408 0.6816 0.022 Uiso calc R 1 .
C C4 0.8505(2) 0.5094(2) 0.64855(11) 0.0180(4) Uani d . 1 .
H H4 0.9621 0.5317 0.6277 0.022 Uiso calc R 1 .
N N1 0.7073(3) 0.7500 0.47113(13) 0.0161(4) Uani d S 1 .
N N2 0.6611(3) 0.7500 0.34565(13) 0.0157(4) Uani d S 1 .
N N3 0.8397(3) 0.7500 0.35800(13) 0.0156(4) Uani d S 1 .
N N4 0.7043(2) 0.58402(15) 0.63830(9) 0.0158(3) Uani d . 1 .
N N5 0.64612(18) 0.40513(15) 0.70959(9) 0.0149(3) Uani d . 1 .
N N6 0.82168(19) 0.40187(15) 0.69069(9) 0.0147(3) Uani d . 1 .
N N7A 0.2668(6) 0.7091(4) 0.5694(2) 0.0247(11) Uani d PD 0.40 1
O O1A 0.3900(4) 0.7852(3) 0.5936(2) 0.0270(10) Uani d PD 0.40 1
O O2A 0.3091(7) 0.6066(5) 0.5355(3) 0.0520(13) Uani d PD 0.40 1
O O3A 0.1108(3) 0.7500 0.58235(14) 0.0383(6) Uani d SPD 0.80 1
N N7B 0.2657(13) 0.7500 0.6055(6) 0.029(3) Uiso d SPD 0.20 2
O O1B 0.3885(15) 0.7500 0.5567(7) 0.026(3) Uiso d SPD 0.20 2
O O2B 0.3006(15) 0.7500 0.6737(6) 0.033(3) Uiso d SPD 0.20 2
O O3B 0.1108(3) 0.7500 0.58235(14) 0.0383(6) Uani d SPD 0.20 2

loop_
_atom_site_aniso_label
_atom_site_aniso_U_11
_atom_site_aniso_U_22
_atom_site_aniso_U_33
_atom_site_aniso_U_12
_atom_site_aniso_U_13
_atom_site_aniso_U_23
Zn1 0.01843(17) 0.01104(16) 0.01007(16) 0.000 0.00027(10) 0.000
Zn2 0.00955(15) 0.01216(16) 0.01165(17) 0.000 0.00029(9) 0.000
C1 0.0141(12) 0.0284(15) 0.0145(13) 0.000 0.0019(9) 0.000
C2 0.0138(11) 0.0277(15) 0.0146(13) 0.000 -0.0020(9) 0.000
C3 0.0145(8) 0.0166(9) 0.0229(10) 0.0028(7) 0.0014(7) 0.0048(8)
C4 0.0160(8) 0.0179(9) 0.0201(10) -0.0005(7) 0.0029(7) 0.0052(8)
N1 0.0179(10) 0.0191(11) 0.0114(10) 0.000 -0.0003(8) 0.000
N2 0.0121(10) 0.0237(12) 0.0114(10) 0.000 0.0001(8) 0.000
N3 0.0123(10) 0.0201(11) 0.0143(11) 0.000 0.0002(8) 0.000
N4 0.0181(7) 0.0137(8) 0.0155(8) 0.0009(6) -0.0004(6) 0.0013(6)
N5 0.0117(7) 0.0152(8) 0.0179(8) 0.0008(5) 0.0008(6) 0.0032(6)
N6 0.0121(7) 0.0157(8) 0.0164(8) -0.0002(5) 0.0004(5) 0.0022(6)
N7A 0.030(2) 0.027(3) 0.018(2) -0.0082(16) -0.0016(17) 0.0046(17)
O1A 0.0148(16) 0.026(3) 0.040(2) -0.0033(12) -0.0037(15) -0.0135(16)
O2A 0.047(3) 0.039(3) 0.070(4) -0.009(2) -0.002(3) -0.029(3)
O3A 0.0173(10) 0.0551(17) 0.0425(15) 0.000 -0.0022(10) 0.000
O3B 0.0173(10) 0.0551(17) 0.0425(15) 0.000 -0.0022(10) 0.000

loop_
_atom_type_symbol
_atom_type_description
_atom_type_scat_dispersion_real
_atom_type_scat_dispersion_imag
_atom_type_scat_source
C C 0.0033 0.0016 'International Tables Vol C Tables 4.2.6.8 and 6.1.1.4'
H H 0.0000 0.0000 'International Tables Vol C Tables 4.2.6.8 and 6.1.1.4'
N N 0.0061 0.0033 'International Tables Vol C Tables 4.2.6.8 and 6.1.1.4'
O O 0.0106 0.0060 'International Tables Vol C Tables 4.2.6.8 and 6.1.1.4'
Zn Zn 0.2839 1.4301 'International Tables Vol C Tables 4.2.6.8 and 6.1.1.4'

loop_
_geom_angle_atom_site_label_1
_geom_angle_atom_site_label_2
_geom_angle_atom_site_label_3
_geom_angle_site_symmetry_1
_geom_angle_site_symmetry_3
_geom_angle
N1 Zn1 N4 . 7_575 116.77(5)
N1 Zn1 N4 . . 116.77(5)
N4 Zn1 N4 7_575 . 113.36(9)
N1 Zn1 O1A . 7_575 108.90(13)
N4 Zn1 O1A 7_575 7_575 106.94(11)
N4 Zn1 O1A . 7_575 90.08(11)
N1 Zn1 O1A . . 108.90(13)
N4 Zn1 O1A 7_575 . 90.08(11)
N4 Zn1 O1A . . 106.94(12)
N1 Zn1 O1B . . 90.8(3)
N4 Zn1 O1B 7_575 . 107.94(17)
N4 Zn1 O1B . . 107.94(17)
N3 Zn2 N6 6_556 8_765 93.87(6)
N3 Zn2 N6 6_556 2_664 93.87(6)
N6 Zn2 N6 8_765 2_664 90.06(8)
N3 Zn2 N5 6_556 3_656 90.20(6)
N6 Zn2 N5 8_765 3_656 89.16(6)
N6 Zn2 N5 2_664 3_656 175.90(6)
N3 Zn2 N5 6_556 5_666 90.20(6)
N6 Zn2 N5 8_765 5_666 175.90(6)
N6 Zn2 N5 2_664 5_666 89.16(6)
N5 Zn2 N5 3_656 5_666 91.34(8)
N3 Zn2 N2 6_556 . 173.18(8)
N6 Zn2 N2 8_765 . 90.95(6)
N6 Zn2 N2 2_664 . 90.95(6)
N5 Zn2 N2 3_656 . 85.04(6)
N5 Zn2 N2 5_666 . 85.04(6)
N2 C1 N1 . . 113.1(2)
N2 C1 H1 . . 123.5
N1 C1 H1 . . 123.5
N3 C2 N1 . . 112.4(2)
N3 C2 H2 . . 123.8
N1 C2 H2 . . 123.8
N5 C3 N4 . . 113.07(16)
N5 C3 H3 . . 123.5
N4 C3 H3 . . 123.5
N6 C4 N4 . . 112.71(16)
N6 C4 H4 . . 123.6
N4 C4 H4 . . 123.6
C1 N1 C2 . . 102.5(2)
C1 N1 Zn1 . . 125.11(18)
C2 N1 Zn1 . . 132.41(19)
C1 N2 N3 . . 105.7(2)
C1 N2 Zn2 . . 124.16(17)
N3 N2 Zn2 . . 130.14(17)
C2 N3 N2 . . 106.4(2)
C2 N3 Zn2 . 6_656 134.77(17)
N2 N3 Zn2 . 6_656 118.86(17)
C3 N4 C4 . . 102.28(15)
C3 N4 Zn1 . . 123.29(12)
C4 N4 Zn1 . . 134.40(13)
C3 N5 N6 . . 105.90(15)
C3 N5 Zn2 . 5_666 124.97(12)
N6 N5 Zn2 . 5_666 128.32(11)
C4 N6 N5 . . 106.04(14)
C4 N6 Zn2 . 2_665 133.44(12)
N5 N6 Zn2 . 2_665 120.29(11)
N7A N7A O1A 7_575 7_575 86.8(3)
N7A N7A O2A 7_575 . 146.6(3)
O1A N7A O2A 7_575 . 90.4(4)
N7A N7A O3A 7_575 . 71.34(19)
O1A N7A O3A 7_575 . 139.1(5)
O2A N7A O3A . . 126.7(4)
N7A N7A O1A 7_575 . 53.6(3)
O2A N7A O1A . . 117.6(4)
O3A N7A O1A . . 115.7(4)
O1A O1A N7A 7_575 7_575 93.2(3)
O1A O1A N7A 7_575 . 53.6(3)
O1A O1A O2A 7_575 7_575 132.2(3)
N7A O1A O2A 7_575 7_575 49.7(3)
N7A O1A O2A . 7_575 84.7(3)
O1A O1A Zn1 7_575 . 80.01(10)
N7A O1A Zn1 7_575 . 148.6(4)
N7A O1A Zn1 . . 125.3(3)
O2A O1A Zn1 7_575 . 114.9(3)
O2B N7B O1B . . 119.9(12)
N7B O1B Zn1 . . 125.6(10)

loop_
_geom_bond_atom_site_label_1
_geom_bond_atom_site_label_2
_geom_bond_site_symmetry_2
_geom_bond_distance
_geom_bond_publ_flag
Zn1 N1 . 1.968(2) y
Zn1 N4 7_575 1.9814(16) y
Zn1 N4 . 1.9815(15) y
Zn1 O1A 7_575 2.021(4) y
Zn1 O1A . 2.021(4) y
Zn1 O1B . 2.033(12) y
Zn2 N3 6_556 2.109(2) y
Zn2 N6 8_765 2.1415(15) y
Zn2 N6 2_664 2.1415(15) y
Zn2 N5 3_656 2.1634(15) y
Zn2 N5 5_666 2.1635(15) y
Zn2 N2 . 2.221(2) y
C1 N2 . 1.321(3) ?
C1 N1 . 1.347(3) ?
C1 H1 . 0.9500 ?
C2 N3 . 1.322(3) ?
C2 N1 . 1.353(3) ?
C2 H2 . 0.9500 ?
C3 N5 . 1.316(2) ?
C3 N4 . 1.348(2) ?
C3 H3 . 0.9500 ?
C4 N6 . 1.320(2) ?
C4 N4 . 1.349(2) ?
C4 H4 . 0.9500 ?
N2 N3 . 1.375(3) ?
N3 Zn2 6_656 2.109(2) ?
N5 N6 . 1.375(2) ?
N5 Zn2 5_666 2.1635(15) ?
N6 Zn2 2_665 2.1415(15) ?
N7A O2A . 1.225(6) ?
N7A O3A . 1.274(5) ?
N7A O1A . 1.277(5) ?
O3A N7A 7_575 1.274(5) ?
N7B O2B . 1.222(11) ?
N7B O1B . 1.266(11) ?

loop_
_geom_torsion_atom_site_label_1
_geom_torsion_atom_site_label_2
_geom_torsion_atom_site_label_3
_geom_torsion_atom_site_label_4
_geom_torsion_site_symmetry_1
_geom_torsion_site_symmetry_4
_geom_torsion
N2 C1 N1 C2 . . 0.0
N2 C1 N1 Zn1 . . 180.0
N3 C2 N1 C1 . . 0.0
N3 C2 N1 Zn1 . . 180.0
N4 Zn1 N1 C1 7_575 . -110.62(6)
N4 Zn1 N1 C1 . . 110.62(6)
O1A Zn1 N1 C1 7_575 . 10.57(10)
O1A Zn1 N1 C1 . . -10.57(10)
O1B Zn1 N1 C1 . . 0.0
N4 Zn1 N1 C2 7_575 . 69.38(6)
N4 Zn1 N1 C2 . . -69.38(6)
O1A Zn1 N1 C2 7_575 . -169.43(10)
O1A Zn1 N1 C2 . . 169.43(10)
O1B Zn1 N1 C2 . . 180.0
N1 C1 N2 N3 . . 0.0000(10)
N1 C1 N2 Zn2 . . 180.0
N6 Zn2 N2 C1 8_765 . 134.96(4)
N6 Zn2 N2 C1 2_664 . -134.96(4)
N5 Zn2 N2 C1 3_656 . 45.89(4)
N5 Zn2 N2 C1 5_666 . -45.89(4)
N6 Zn2 N2 N3 8_765 . -45.04(4)
N6 Zn2 N2 N3 2_664 . 45.04(4)
N5 Zn2 N2 N3 3_656 . -134.11(4)
N5 Zn2 N2 N3 5_666 . 134.11(4)
N1 C2 N3 N2 . . 0.0
N1 C2 N3 Zn2 . 6_656 180.0
C1 N2 N3 C2 . . 0.0000(10)
Zn2 N2 N3 C2 . . 180.0
C1 N2 N3 Zn2 . 6_656 180.0
Zn2 N2 N3 Zn2 . 6_656 0.0
N5 C3 N4 C4 . . 0.0(2)
N5 C3 N4 Zn1 . . 178.11(13)
N6 C4 N4 C3 . . 0.0(2)
N6 C4 N4 Zn1 . . -177.80(14)
N1 Zn1 N4 C3 . . -122.50(16)
N4 Zn1 N4 C3 7_575 . 97.36(16)
O1A Zn1 N4 C3 7_575 . -11.19(19)
O1A Zn1 N4 C3 . . -0.29(19)
O1B Zn1 N4 C3 . . -22.2(3)
N1 Zn1 N4 C4 . . 54.9(2)
N4 Zn1 N4 C4 7_575 . -85.2(2)
O1A Zn1 N4 C4 7_575 . 166.2(2)
O1A Zn1 N4 C4 . . 177.1(2)
O1B Zn1 N4 C4 . . 155.3(4)
N4 C3 N5 N6 . . 0.0(2)
N4 C3 N5 Zn2 . 5_666 -170.37(13)
N4 C4 N6 N5 . . 0.0(2)
N4 C4 N6 Zn2 . 2_665 -174.30(13)
C3 N5 N6 C4 . . 0.0(2)
Zn2 N5 N6 C4 5_666 . 169.93(14)
C3 N5 N6 Zn2 . 2_665 175.21(12)
Zn2 N5 N6 Zn2 5_666 2_665 -14.9(2)
N7A N7A O1A O1A 7_575 7_575 -179.988(2)
O2A N7A O1A O1A . 7_575 -38.3(4)
O3A N7A O1A O1A . 7_575 142.7(5)
O1A N7A O1A N7A 7_575 7_575 180.0
O2A N7A O1A N7A . 7_575 141.7(4)
O3A N7A O1A N7A . 7_575 -37.3(5)
N7A N7A O1A O2A 7_575 7_575 -24.9(3)
O1A N7A O1A O2A 7_575 7_575 155.1(3)
O2A N7A O1A O2A . 7_575 116.8(6)
O3A N7A O1A O2A . 7_575 -62.2(4)
N7A N7A O1A Zn1 7_575 . -141.8(5)
O1A N7A O1A Zn1 7_575 . 38.2(5)
O2A N7A O1A Zn1 . . -0.2(7)
O3A N7A O1A Zn1 . . -179.1(3)
N1 Zn1 O1A O1A . 7_575 93.45(4)
N4 Zn1 O1A O1A 7_575 7_575 -148.08(5)
N4 Zn1 O1A O1A . 7_575 -33.57(5)
O1B Zn1 O1A O1A . 7_575 62.5(6)
N1 Zn1 O1A N7A . 7_575 13.9(7)
N4 Zn1 O1A N7A 7_575 7_575 132.4(7)
N4 Zn1 O1A N7A . 7_575 -113.1(7)
O1A Zn1 O1A N7A 7_575 7_575 -79.6(7)
O1B Zn1 O1A N7A . 7_575 -17.1(6)
N1 Zn1 O1A N7A . . 63.1(4)
N4 Zn1 O1A N7A 7_575 . -178.4(4)
N4 Zn1 O1A N7A . . -63.9(4)
O1A Zn1 O1A N7A 7_575 . -30.3(4)
O1B Zn1 O1A N7A . . 32.1(6)
N1 Zn1 O1A O2A . 7_575 -38.7(3)
N4 Zn1 O1A O2A 7_575 7_575 79.8(3)
N4 Zn1 O1A O2A . 7_575 -165.7(3)
O1A Zn1 O1A O2A 7_575 7_575 -132.1(3)
O1B Zn1 O1A O2A . 7_575 -69.6(6)
N7A N7A O2A O1A 7_575 7_575 84.9(6)
O3A N7A O2A O1A . 7_575 -161.3(7)
O1A N7A O2A O1A . 7_575 19.9(3)
O1A N7A O3A N7A 7_575 7_575 61.4(7)
O2A N7A O3A N7A . 7_575 -147.9(5)
O1A N7A O3A N7A . 7_575 31.0(4)
O2B N7B O1B Zn1 . . 0.000(4)
N1 Zn1 O1B N7B . . 180.000(3)
N4 Zn1 O1B N7B 7_575 . -61.44(11)
N4 Zn1 O1B N7B . . 61.44(11)
O1A Zn1 O1B N7B 7_575 . 29.2(5)
O1A Zn1 O1B N7B . . -29.2(5)
